data_4132570
loop_
_publ_author_name
'Yuan, Shuai'
'Zhang, Peng'
'Zhang, Liangliang'
'Garcia-Esparza, Angel T'
'Sokaras, Dimosthenis'
'Qin, Jun-Sheng'
'Feng, Liang'
'Day, Gregory S.'
'Chen, Wenmiao'
'Drake, Hannah F.'
'Elumalai, Palani'
'Madrahimov, Sherzod T.'
'Sun, Daofeng'
'Zhou, Hong-Cai'

_publ_section_title
;
 Exposed Equatorial Positions of Metal Centers via Sequential Ligand
 Elimination and Installation in MOFs.
;
_journal_issue 34
_journal_name_full 'Journal of the American Chemical Society'
_journal_page_first 10814
_journal_page_last 10819
_journal_paper_doi 10.1021/jacs.8b04886
_journal_volume 140
_journal_year 2018
_chemical_formula_moiety 'C12 H16 Cu N2 O8'
_chemical_formula_sum 'C12 H14 Cu N2 O8'
_chemical_formula_weight 377.79
_space_group_crystal_system triclinic
_space_group_IT_number 2
_space_group_name_Hall '-P 1'
_space_group_name_H-M_alt 'P -1'
_atom_sites_solution_hydrogens mixed
_atom_sites_solution_primary iterative
_audit_creation_date 2018-05-04
_audit_creation_method
;
Olex2 1.2
(compiled 2018.04.26 svn.r3504 for OlexSys, GUI svn.r5492)
;
_cell_angle_alpha 98.9958(18)
_cell_angle_beta 105.0530(17)
_cell_angle_gamma 108.6981(18)
_cell_formula_units_Z 1
_cell_length_a 6.2994(4)
_cell_length_b 6.7911(4)
_cell_length_c 9.1637(5)
_cell_measurement_reflns_used 5116
_cell_measurement_temperature 100(2)
_cell_measurement_theta_max 27.500
_cell_measurement_theta_min 2.385
_cell_volume 346.07(4)
_computing_cell_refinement 'SAINT v8.37A (Bruker, 2015)'
_computing_data_reduction 'SAINT v8.37A (Bruker, 2015)'
_computing_molecular_graphics 'Olex2 (Dolomanov et al., 2009)'
_computing_publication_material 'Olex2 (Dolomanov et al., 2009)'
_computing_structure_refinement 'XL (Sheldrick, 2008)'
_computing_structure_solution
;
Superflip (Palatinus & Chapuis, 2007;Palatinus & van der Lee, 2008;
Palatinus et al., 2012)
;
_diffrn_ambient_temperature 99.99
_diffrn_detector 'Bruker APEX2 area detector'
_diffrn_detector_area_resol_mean 7.9
_diffrn_detector_type 'CCD area detector'
_diffrn_measured_fraction_theta_full 0.999
_diffrn_measured_fraction_theta_max 0.997
_diffrn_measurement_device 'three-circle diffractometer'
_diffrn_measurement_device_type 'Bruker SMART APEX2 area detector'
_diffrn_measurement_method '\w and \f scans'
_diffrn_radiation_monochromator 'mirror optics'
_diffrn_radiation_probe x-ray
_diffrn_radiation_type MoK\a
_diffrn_radiation_wavelength 0.71073
_diffrn_reflns_av_R_equivalents 0.0319
_diffrn_reflns_av_unetI/netI 0.0318
_diffrn_reflns_Laue_measured_fraction_full 0.999
_diffrn_reflns_Laue_measured_fraction_max 0.997
_diffrn_reflns_limit_h_max 8
_diffrn_reflns_limit_h_min -8
_diffrn_reflns_limit_k_max 8
_diffrn_reflns_limit_k_min -8
_diffrn_reflns_limit_l_max 11
_diffrn_reflns_limit_l_min -11
_diffrn_reflns_number 7113
_diffrn_reflns_point_group_measured_fraction_full 0.999
_diffrn_reflns_point_group_measured_fraction_max 0.997
_diffrn_reflns_theta_full 26.000
_diffrn_reflns_theta_max 27.500
_diffrn_reflns_theta_min 3.282
_diffrn_source 'microfocus sealed X-ray tube'
_diffrn_source_type 'Incoatec I\ms'
_exptl_absorpt_coefficient_mu 1.626
_exptl_absorpt_correction_T_max 0.7456
_exptl_absorpt_correction_T_min 0.6859
_exptl_absorpt_correction_type multi-scan
_exptl_crystal_colour blue
_exptl_crystal_colour_primary blue
_exptl_crystal_density_diffrn 1.813
_exptl_crystal_description needle
_exptl_crystal_F_000 193
_exptl_crystal_size_max 0.1
_exptl_crystal_size_mid 0.04
_exptl_crystal_size_min 0.03
_refine_diff_density_max 0.885
_refine_diff_density_min -0.824
_refine_diff_density_rms 0.102
_refine_ls_extinction_method none
_refine_ls_goodness_of_fit_ref 1.088
_refine_ls_hydrogen_treatment mixed
_refine_ls_matrix_type full
_refine_ls_number_parameters 112
_refine_ls_number_reflns 1581
_refine_ls_number_restraints 0
_refine_ls_restrained_S_all 1.088
_refine_ls_R_factor_all 0.0433
_refine_ls_R_factor_gt 0.0367
_refine_ls_shift/su_max 0.000
_refine_ls_shift/su_mean 0.000
_refine_ls_structure_factor_coef Fsqd
_refine_ls_weighting_details 'w=1/[\s^2^(Fo^2^)+(0.0269P)^2^+0.8608P] where P=(Fo^2^+2Fc^2^)/3'
_refine_ls_weighting_scheme calc
_refine_ls_wR_factor_gt 0.0799
_refine_ls_wR_factor_ref 0.0824
_reflns_Friedel_coverage 0.000
_reflns_number_gt 1450
_reflns_number_total 1581
_reflns_threshold_expression 'I > 2\s(I)'
_cod_data_source_file ja8b04886_si_002.cif
_cod_data_source_block CuINA2O
_cod_database_code 4132570
_shelx_shelxl_version_number 2014/7
_shelx_space_group_comment
;
The symmetry employed for this shelxl refinement is uniquely defined
by the following loop, which should always be used as a source of
symmetry information in preference to the above space-group names.
They are only intended as comments.
;
_olex2_refinement_description
;
1. Fixed Uiso
 At 1.2 times of:
  All C(H) groups
 At 1.5 times of:
  All O(H) groups, All O(H,H) groups
2.a Rotating group:
 O2(H2a,H2b)
2.b Aromatic/amide H refined with riding coordinates:
 C4(H4a), C5(H5), C3(H3), C6(H6)
2.c Tetrahedral OH refined as rotating group:
 O4(H4)
;
_olex2_submission_special_instructions 'No special instructions were received'

loop_
_space_group_symop_operation_xyz
'x, y, z'
'-x, -y, -z'

loop_
_atom_site_label
_atom_site_type_symbol
_atom_site_fract_x
_atom_site_fract_y
_atom_site_fract_z
_atom_site_U_iso_or_equiv
_atom_site_adp_type
_atom_site_occupancy
_atom_site_site_symmetry_order
_atom_site_calc_flag
_atom_site_refinement_flags_posn
_atom_site_refinement_flags_adp
_atom_site_refinement_flags_occupancy
Cu1 Cu 0.5000 1.0000 0.5000 0.00832(14) Uani 1 2 d S T P
O1 O 0.3413(3) 1.2026(3) 0.5406(2) 0.0107(4) Uani 1 1 d . . .
O2 O 0.7405(3) 1.2724(3) 0.4063(2) 0.0141(4) Uani 1 1 d . . .
H2A H 0.6495 1.3176 0.3391 0.021 Uiso 1 1 d GR . .
H2B H 0.8116 1.2158 0.3492 0.021 Uiso 1 1 d GR . .
O4 O -0.1193(3) 0.7093(3) -0.2921(2) 0.0133(4) Uani 1 1 d . . .
H4 H -0.2177 0.7251 -0.3664 0.020 Uiso 1 1 calc GR . .
O3 O -0.4309(3) 0.5660(3) -0.2155(2) 0.0125(4) Uani 1 1 d . . .
N1 N 0.2673(4) 0.8716(3) 0.2820(2) 0.0093(4) Uani 1 1 d . . .
C4 C 0.0317(4) 0.7954(4) 0.2524(3) 0.0107(5) Uani 1 1 d . . .
H4A H -0.0271 0.7922 0.3379 0.013 Uiso 1 1 calc R . .
C1 C -0.2128(5) 0.6610(4) -0.1911(3) 0.0097(5) Uani 1 1 d . . .
C5 C 0.3480(4) 0.8700(4) 0.1595(3) 0.0094(5) Uani 1 1 d . . .
H5 H 0.5145 0.9176 0.1794 0.011 Uiso 1 1 calc R . .
C2 C -0.0451(4) 0.7290(4) -0.0241(3) 0.0085(5) Uani 1 1 d . . .
C3 C -0.1294(4) 0.7209(4) 0.1012(3) 0.0105(5) Uani 1 1 d . . .
H3 H -0.2954 0.6652 0.0838 0.013 Uiso 1 1 calc R . .
C6 C 0.1991(4) 0.8022(4) 0.0068(3) 0.0094(5) Uani 1 1 d . . .
H6 H 0.2623 0.8054 -0.0767 0.011 Uiso 1 1 calc R . .
H1 H 0.397(6) 1.288(6) 0.592(4) 0.009(10) Uiso 1 1 d . . .

loop_
_atom_site_aniso_label
_atom_site_aniso_U_11
_atom_site_aniso_U_22
_atom_site_aniso_U_33
_atom_site_aniso_U_23
_atom_site_aniso_U_13
_atom_site_aniso_U_12
Cu1 0.0074(2) 0.0118(2) 0.0048(2) 0.00067(17) 0.00047(16) 0.00436(17)
O1 0.0103(9) 0.0106(10) 0.0079(9) -0.0019(8) 0.0007(8) 0.0037(8)
O2 0.0129(9) 0.0181(10) 0.0136(9) 0.0070(8) 0.0051(8) 0.0066(8)
O4 0.0142(9) 0.0214(10) 0.0064(9) 0.0058(8) 0.0019(7) 0.0095(8)
O3 0.0093(9) 0.0144(9) 0.0105(9) 0.0021(7) 0.0000(7) 0.0035(7)
N1 0.0102(10) 0.0103(10) 0.0078(10) 0.0024(8) 0.0026(8) 0.0048(8)
C4 0.0103(12) 0.0121(12) 0.0100(12) 0.0026(10) 0.0041(10) 0.0040(10)
C1 0.0135(12) 0.0076(12) 0.0083(12) 0.0013(9) 0.0017(10) 0.0062(10)
C5 0.0077(11) 0.0099(12) 0.0112(12) 0.0032(10) 0.0031(9) 0.0038(10)
C2 0.0112(12) 0.0055(11) 0.0088(12) 0.0019(9) 0.0024(9) 0.0039(9)
C3 0.0094(11) 0.0100(12) 0.0116(12) 0.0026(10) 0.0024(10) 0.0042(10)
C6 0.0128(12) 0.0103(12) 0.0072(12) 0.0039(10) 0.0046(10) 0.0052(10)

loop_
_atom_type_symbol
_atom_type_description
_atom_type_scat_dispersion_real
_atom_type_scat_dispersion_imag
_atom_type_scat_source
C C 0.0033 0.0016 'International Tables Vol C Tables 4.2.6.8 and 6.1.1.4'
H H 0.0000 0.0000 'International Tables Vol C Tables 4.2.6.8 and 6.1.1.4'
Cu Cu 0.3201 1.2651 'International Tables Vol C Tables 4.2.6.8 and 6.1.1.4'
N N 0.0061 0.0033 'International Tables Vol C Tables 4.2.6.8 and 6.1.1.4'
O O 0.0106 0.0060 'International Tables Vol C Tables 4.2.6.8 and 6.1.1.4'

loop_
_geom_angle_atom_site_label_1
_geom_angle_atom_site_label_2
_geom_angle_atom_site_label_3
_geom_angle
_geom_angle_site_symmetry_1
_geom_angle_site_symmetry_3
O1 Cu1 O1 180.0 2_676 .
O1 Cu1 O2 94.12(7) 2_676 .
O1 Cu1 O2 85.88(7) 2_676 2_676
O1 Cu1 O2 85.88(7) . .
O1 Cu1 O2 94.12(7) . 2_676
O1 Cu1 N1 90.09(8) 2_676 2_676
O1 Cu1 N1 90.09(8) . .
O1 Cu1 N1 89.91(8) . 2_676
O1 Cu1 N1 89.91(8) 2_676 .
O2 Cu1 O2 180.0 . 2_676
N1 Cu1 O2 88.88(8) 2_676 2_676
N1 Cu1 O2 91.12(8) 2_676 .
N1 Cu1 O2 88.88(8) . .
N1 Cu1 O2 91.12(8) . 2_676
N1 Cu1 N1 180.0 2_676 .
C4 N1 Cu1 122.41(17) . .
C4 N1 C5 118.1(2) . .
C5 N1 Cu1 119.37(17) . .
N1 C4 C3 122.4(2) . .
O4 C1 O3 126.0(2) . .
O4 C1 C2 116.1(2) . .
O3 C1 C2 117.9(2) . .
N1 C5 C6 122.6(2) . .
C3 C2 C1 121.4(2) . .
C3 C2 C6 118.3(2) . .
C6 C2 C1 120.3(2) . .
C2 C3 C4 119.2(2) . .
C5 C6 C2 119.3(2) . .

loop_
_geom_bond_atom_site_label_1
_geom_bond_atom_site_label_2
_geom_bond_distance
_geom_bond_site_symmetry_2
Cu1 O1 1.986(2) 2_676
Cu1 O1 1.987(2) .
Cu1 O2 2.4148(18) 2_676
Cu1 O2 2.4148(18) .
Cu1 N1 2.003(2) 2_676
Cu1 N1 2.003(2) .
O4 C1 1.252(3) .
O3 C1 1.257(3) .
N1 C4 1.341(3) .
N1 C5 1.347(3) .
C4 C3 1.388(4) .
C1 C2 1.516(3) .
C5 C6 1.375(3) .
C2 C3 1.385(4) .
C2 C6 1.390(3) .
